data_7036592
loop_
_publ_author_name
'Zou, Hua-Hong'
'Sheng, Liang-Bing'
'Liang, Fu-Pei'
'Chen, Zi-Lu'
'Zhang, Yi-Quan'

_publ_section_title
;
 Experimental and theoretical investigations of four 3d-4f butterfly
 single-molecule magnets.
;
_journal_issue 42
_journal_name_full 'Dalton transactions (Cambridge, England : 2003)'
_journal_page_first 18544
_journal_page_last 18552
_journal_paper_doi 10.1039/c5dt03368c
_journal_volume 44
_journal_year 2015
_chemical_formula_sum 'C30 H50 Dy2 N8 Ni2 O28'
_chemical_formula_weight 1413.20
_chemical_name_systematic
; 
 ? 
;
_space_group_IT_number 14
_symmetry_cell_setting monoclinic
_symmetry_space_group_name_Hall '-P 2yn'
_symmetry_space_group_name_H-M 'P 1 21/n 1'
_atom_sites_solution_hydrogens geom
_atom_sites_solution_primary direct
_atom_sites_solution_secondary difmap
_audit_creation_method SHELXL-97
_audit_update_record
;
2014-11-25 deposited with the CCDC.
2015-09-22 downloaded from the CCDC.
;
_cell_angle_alpha 90.00
_cell_angle_beta 102.089(3)
_cell_angle_gamma 90.00
_cell_formula_units_Z 2
_cell_length_a 11.5441(4)
_cell_length_b 10.2056(4)
_cell_length_c 21.1065(7)
_cell_measurement_temperature 293(2)
_cell_volume 2431.51(15)
_computing_cell_refinement
;
CrysAlisPro, Oxford Diffraction Ltd.,
Version 1.171.34.44 (release 21-10-2014 CrysAlis171 .NET)
(compiled Oct 21 2014,09:10:08)
;
_computing_data_collection
;
CrysAlisPro, Oxford Diffraction Ltd.,
Version 1.171.34.44 (release 21-10-2014 CrysAlis171 .NET)
(compiled Oct 21 2014,09:10:08)
;
_computing_data_reduction
;
CrysAlisPro, Oxford Diffraction Ltd.,
Version 1.171.34.44 (release 21-10-2014 CrysAlis171 .NET)
(compiled Oct 21 2014,09:10:08)
;
_computing_molecular_graphics 'SHELXTL (Bruker, 1998)'
_computing_publication_material 'SHELXTL (Bruker, 1998)'
_computing_structure_refinement 'SHELXL-97 (Sheldrick, 1997)'
_computing_structure_solution 'SHELXS-97 (Sheldrick, 1990)'
_diffrn_ambient_temperature 293(2)
_diffrn_measured_fraction_theta_full 0.998
_diffrn_measured_fraction_theta_max 0.998
_diffrn_measurement_device_type 'Bruker SMART CCD'
_diffrn_measurement_method 'area detector'
_diffrn_radiation_monochromator graphite
_diffrn_radiation_source 'fine-focus sealed tube'
_diffrn_radiation_type MoK\a
_diffrn_radiation_wavelength 0.71073
_diffrn_reflns_av_R_equivalents 0.0492
_diffrn_reflns_av_sigmaI/netI 0.0449
_diffrn_reflns_limit_h_max 13
_diffrn_reflns_limit_h_min -13
_diffrn_reflns_limit_k_max 12
_diffrn_reflns_limit_k_min -12
_diffrn_reflns_limit_l_max 25
_diffrn_reflns_limit_l_min -24
_diffrn_reflns_number 22115
_diffrn_reflns_theta_full 25.01
_diffrn_reflns_theta_max 25.01
_diffrn_reflns_theta_min 2.99
_exptl_absorpt_coefficient_mu 3.897
_exptl_absorpt_correction_T_max 0.415
_exptl_absorpt_correction_T_min 0.362
_exptl_absorpt_correction_type multi-scan
_exptl_absorpt_process_details
;
CrysAlisPro, Agilent Technologies,
Version 1.171.35.21 (release 21-10-2014 CrysAlis171 .NET)
(compiled Oct 21 2014,08:36:22)
Empirical absorption correction using spherical harmonics,
 implemented in SCALE3 ABSPACK scaling algorithm.
;
_exptl_crystal_colour green
_exptl_crystal_density_diffrn 1.930
_exptl_crystal_density_method 'not measured'
_exptl_crystal_description block
_exptl_crystal_F_000 1396
_exptl_crystal_size_max 0.21
_exptl_crystal_size_mid 0.19
_exptl_crystal_size_min 0.17
_refine_diff_density_max 0.768
_refine_diff_density_min -0.608
_refine_diff_density_rms 0.115
_refine_ls_extinction_method none
_refine_ls_goodness_of_fit_ref 1.056
_refine_ls_hydrogen_treatment mixed
_refine_ls_matrix_type full
_refine_ls_number_parameters 339
_refine_ls_number_reflns 4268
_refine_ls_number_restraints 7
_refine_ls_restrained_S_all 1.070
_refine_ls_R_factor_all 0.0575
_refine_ls_R_factor_gt 0.0372
_refine_ls_shift/su_max 0.028
_refine_ls_shift/su_mean 0.002
_refine_ls_structure_factor_coef Fsqd
_refine_ls_weighting_details 'calc w=1/[\s^2^(Fo^2^)+(0.0304P)^2^+7.5887P] where P=(Fo^2^+2Fc^2^)/3'
_refine_ls_weighting_scheme calc
_refine_ls_wR_factor_gt 0.0845
_refine_ls_wR_factor_ref 0.0938
_reflns_number_gt 3131
_reflns_number_total 4268
_reflns_threshold_expression >2sigma(I)
_cod_data_source_file c5dt03368c2.cif
_cod_data_source_block l1-dy2ni2
_cod_depositor_comments 'Adding full bibliography for 7036592--7036595.cif.'
_cod_original_cell_volume 2431.50(16)
_cod_original_sg_symbol_H-M P21/n
_cod_database_code 7036592

loop_
_symmetry_equiv_pos_as_xyz
'x, y, z'
'-x+1/2, y+1/2, -z+1/2'
'-x, -y, -z'
'x-1/2, -y-1/2, z-1/2'

loop_
_atom_site_label
_atom_site_type_symbol
_atom_site_fract_x
_atom_site_fract_y
_atom_site_fract_z
_atom_site_U_iso_or_equiv
_atom_site_adp_type
_atom_site_occupancy
_atom_site_symmetry_multiplicity
_atom_site_calc_flag
_atom_site_refinement_flags
_atom_site_disorder_assembly
_atom_site_disorder_group
Dy1 Dy 0.56808(2) 0.99746(3) 0.366797(14) 0.03174(12) Uani 1 1 d . . .
Ni1 Ni 0.63038(7) 0.98254(8) 0.53391(4) 0.0283(2) Uani 1 1 d . . .
C1 C 0.6787(8) 0.7351(10) 0.2830(4) 0.076(3) Uani 1 1 d . . .
H1A H 0.7629 0.7275 0.2874 0.115 Uiso 1 1 calc R . .
H1B H 0.6486 0.8000 0.2507 0.115 Uiso 1 1 calc R . .
H1C H 0.6420 0.6522 0.2700 0.115 Uiso 1 1 calc R . .
O1 O 0.6524(4) 0.7737(5) 0.3441(2) 0.0447(13) Uani 1 1 d . . .
C2 C 0.7065(6) 0.7002(7) 0.3977(3) 0.0382(16) Uani 1 1 d . . .
C3 C 0.7609(7) 0.5815(8) 0.3944(4) 0.055(2) Uani 1 1 d . . .
H3 H 0.7599 0.5439 0.3541 0.066 Uiso 1 1 calc R . .
C4 C 0.8168(8) 0.5173(8) 0.4495(4) 0.063(2) Uani 1 1 d . . .
H4 H 0.8535 0.4370 0.4468 0.076 Uiso 1 1 calc R . .
C5 C 0.8177(7) 0.5740(8) 0.5090(4) 0.055(2) Uani 1 1 d . . .
H5 H 0.8567 0.5321 0.5465 0.067 Uiso 1 1 calc R . .
C6 C 0.7604(6) 0.6944(7) 0.5136(3) 0.0393(17) Uani 1 1 d . . .
C7 C 0.7022(5) 0.7593(7) 0.4572(3) 0.0358(16) Uani 1 1 d . . .
O2 O 0.6449(4) 0.8713(4) 0.4560(2) 0.0329(10) Uani 1 1 d . . .
C8 C 0.7702(6) 0.7469(7) 0.5791(3) 0.0424(18) Uani 1 1 d . . .
H8 H 0.8114 0.6958 0.6128 0.051 Uiso 1 1 calc R . .
N1 N 0.7288(4) 0.8544(6) 0.5949(2) 0.0328(13) Uani 1 1 d . . .
C9 C 0.7526(5) 0.8957(7) 0.6632(3) 0.0364(16) Uani 1 1 d D A .
C10 C 0.6819(6) 0.8111(8) 0.7007(3) 0.0434(18) Uani 1 1 d . . .
H10A H 0.7043 0.7201 0.6975 0.052 Uiso 1 1 calc R . .
H10B H 0.7015 0.8358 0.7461 0.052 Uiso 1 1 calc R . .
O3 O 0.5578(4) 0.8237(5) 0.6774(2) 0.0435(12) Uani 1 1 d . . .
H3A H 0.5250 0.7948 0.7138 0.052 Uiso 1 1 d R . .
C11 C 0.8862(6) 0.8817(9) 0.6951(4) 0.052(2) Uani 1 1 d D . .
H11A H 0.9055 0.7893 0.7009 0.062 Uiso 0.746(12) 1 d PR A 1
H11B H 0.9327 0.9176 0.6659 0.062 Uiso 0.746(12) 1 d PR A 1
O41 O 0.9166(6) 0.9458(7) 0.7532(3) 0.055(3) Uani 0.746(12) 1 d P A 1
H41 H 0.9675 0.9036 0.7778 0.083 Uiso 0.746(12) 1 d PR A 1
H11C H 0.8954 0.8997 0.7407 0.066 Uiso 0.254(12) 1 d PR A 2
H11D H 0.9098 0.7950 0.6886 0.066 Uiso 0.254(12) 1 d PR A 2
O42 O 0.9590(18) 0.969(2) 0.6690(11) 0.065(8) Uani 0.254(12) 1 d P A 2
H42 H 1.0045 0.9274 0.6515 0.098 Uiso 0.254(12) 1 d PR A 2
C12 C 0.7196(6) 1.0414(7) 0.6638(3) 0.0387(17) Uani 1 1 d . . .
H12A H 0.7115 1.0655 0.7071 0.046 Uiso 1 1 calc R A .
H12B H 0.7833 1.0933 0.6532 0.046 Uiso 1 1 calc R . .
O5 O 0.6126(3) 1.0718(4) 0.61933(19) 0.0304(10) Uani 1 1 d . . .
N2 N 0.7872(5) 1.0895(6) 0.5303(3) 0.0405(15) Uani 1 1 d . . .
C13 C 0.8754(7) 1.1353(9) 0.5395(4) 0.056(2) Uani 1 1 d . . .
C14 C 0.9936(8) 1.1976(12) 0.5520(6) 0.118(5) Uani 1 1 d . . .
H14A H 1.0536 1.1310 0.5583 0.176 Uiso 1 1 calc R . .
H14B H 1.0031 1.2509 0.5903 0.176 Uiso 1 1 calc R . .
H14C H 1.0008 1.2513 0.5157 0.176 Uiso 1 1 calc R . .
O6 O 0.5349(3) 1.0978(4) 0.46169(19) 0.0277(10) Uani 1 1 d . . .
C15 C 0.5452(7) 1.2363(8) 0.4716(4) 0.054(2) Uani 1 1 d . . .
H15A H 0.5190 1.2591 0.5105 0.081 Uiso 1 1 calc R . .
H15B H 0.4972 1.2808 0.4354 0.081 Uiso 1 1 calc R . .
H15C H 0.6264 1.2620 0.4758 0.081 Uiso 1 1 calc R . .
O7 O 0.7901(4) 1.0145(6) 0.3772(3) 0.0567(14) Uani 1 1 d . . .
O8 O 0.6946(5) 1.1954(6) 0.3731(3) 0.0559(14) Uani 1 1 d . . .
O9 O 0.8850(5) 1.2005(7) 0.3829(3) 0.083(2) Uani 1 1 d . . .
N3 N 0.7931(6) 1.1382(8) 0.3773(3) 0.0542(18) Uani 1 1 d . . .
O10 O 0.4610(4) 0.9252(6) 0.2567(2) 0.0532(14) Uani 1 1 d . . .
O11 O 0.4919(6) 1.0057(8) 0.1667(3) 0.098(3) Uani 1 1 d . . .
O12 O 0.6144(5) 1.0451(6) 0.2574(2) 0.0599(16) Uani 1 1 d . . .
N4 N 0.5205(6) 0.9929(7) 0.2243(3) 0.0518(16) Uani 1 1 d . . .
O131 O 0.8815(8) 0.8336(9) 0.8607(4) 0.049(3) Uani 0.628(18) 1 d PD B 1
H131 H 0.8942 0.8700 0.8265 0.074 Uiso 0.628(18) 1 d PRD B 1
H132 H 0.8815 0.7568 0.8461 0.074 Uiso 0.628(18) 1 d PRD B 1
O132 O 0.834(2) 0.906(2) 0.8848(9) 0.109(10) Uani 0.372(18) 1 d PD B 2
H133 H 0.8946 0.9247 0.9121 0.163 Uiso 0.372(18) 1 d PRD B 2
H134 H 0.8457 0.8239 0.8846 0.163 Uiso 0.372(18) 1 d PRD B 2
O14 O 0.0476(7) 0.1498(9) 0.7628(5) 0.166(5) Uani 1 1 d . . .
H14F H 0.1071 0.1837 0.7880 0.199 Uiso 1 1 d R . .
H142 H 0.0729 0.0985 0.7370 0.249 Uiso 1 1 d R . .

loop_
_atom_site_aniso_label
_atom_site_aniso_U_11
_atom_site_aniso_U_22
_atom_site_aniso_U_33
_atom_site_aniso_U_23
_atom_site_aniso_U_13
_atom_site_aniso_U_12
Dy1 0.02820(17) 0.0425(2) 0.02594(18) -0.00064(15) 0.00878(12) -0.00242(15)
Ni1 0.0234(4) 0.0368(5) 0.0251(4) -0.0003(4) 0.0060(3) 0.0002(4)
C1 0.084(7) 0.102(8) 0.045(5) -0.018(5) 0.016(5) 0.036(6)
O1 0.044(3) 0.054(3) 0.039(3) -0.014(2) 0.015(2) 0.006(2)
C2 0.033(4) 0.040(4) 0.045(4) -0.005(3) 0.015(3) -0.002(3)
C3 0.061(5) 0.052(6) 0.054(5) -0.012(4) 0.018(4) 0.010(4)
C4 0.076(6) 0.041(5) 0.075(6) -0.011(5) 0.021(5) 0.014(4)
C5 0.058(5) 0.041(5) 0.069(6) 0.006(4) 0.016(4) 0.016(4)
C6 0.042(4) 0.039(4) 0.040(4) 0.004(3) 0.016(3) 0.004(3)
C7 0.023(3) 0.044(5) 0.044(4) -0.001(3) 0.014(3) -0.001(3)
O2 0.030(2) 0.036(3) 0.034(3) -0.004(2) 0.011(2) 0.005(2)
C8 0.036(4) 0.045(5) 0.044(4) 0.008(3) 0.004(3) 0.007(3)
N1 0.026(3) 0.042(4) 0.030(3) 0.005(3) 0.006(2) 0.003(3)
C9 0.031(4) 0.047(5) 0.029(4) 0.003(3) 0.003(3) 0.001(3)
C10 0.033(4) 0.058(5) 0.035(4) 0.007(4) -0.001(3) 0.003(3)
O3 0.035(3) 0.053(3) 0.043(3) 0.015(2) 0.008(2) -0.001(2)
C11 0.035(4) 0.069(6) 0.048(5) 0.003(4) 0.000(4) 0.001(4)
O41 0.047(4) 0.066(5) 0.044(5) 0.008(4) -0.010(3) -0.011(4)
O42 0.039(13) 0.09(2) 0.063(15) 0.008(13) 0.005(11) -0.001(12)
C12 0.034(4) 0.053(5) 0.027(4) -0.004(3) 0.003(3) -0.006(3)
O5 0.026(2) 0.039(3) 0.027(2) -0.001(2) 0.0061(19) -0.003(2)
N2 0.030(3) 0.050(4) 0.043(4) 0.003(3) 0.009(3) -0.008(3)
C13 0.045(5) 0.068(6) 0.053(5) 0.016(4) 0.009(4) 0.004(4)
C14 0.039(6) 0.131(11) 0.170(12) 0.054(9) -0.008(6) -0.032(6)
O6 0.026(2) 0.027(3) 0.029(2) -0.0005(18) 0.0039(19) -0.0043(18)
C15 0.058(5) 0.046(5) 0.058(5) -0.003(4) 0.013(4) 0.001(4)
O7 0.039(3) 0.063(4) 0.068(4) 0.006(3) 0.012(3) -0.002(3)
O8 0.047(3) 0.061(4) 0.065(4) -0.004(3) 0.023(3) -0.005(3)
O9 0.042(3) 0.101(5) 0.112(5) -0.016(4) 0.032(4) -0.035(3)
N3 0.049(4) 0.076(6) 0.041(4) 0.000(4) 0.015(3) -0.011(4)
O10 0.048(3) 0.075(4) 0.042(3) -0.005(3) 0.020(3) -0.011(3)
O11 0.087(5) 0.175(8) 0.031(3) 0.000(4) 0.009(3) -0.029(5)
O12 0.054(3) 0.090(5) 0.040(3) -0.004(3) 0.020(3) -0.023(3)
N4 0.050(4) 0.070(5) 0.038(4) -0.005(4) 0.018(3) -0.003(4)
O131 0.093(7) 0.027(6) 0.029(5) 0.008(4) 0.017(4) 0.013(5)
O132 0.21(2) 0.065(15) 0.050(12) 0.023(10) 0.019(13) 0.062(15)
O14 0.102(7) 0.120(8) 0.291(13) -0.099(8) 0.076(8) -0.027(6)

loop_
_atom_type_symbol
_atom_type_description
_atom_type_scat_dispersion_real
_atom_type_scat_dispersion_imag
_atom_type_scat_source
C C 0.0033 0.0016 'International Tables Vol C Tables 4.2.6.8 and 6.1.1.4'
H H 0.0000 0.0000 'International Tables Vol C Tables 4.2.6.8 and 6.1.1.4'
O O 0.0106 0.0060 'International Tables Vol C Tables 4.2.6.8 and 6.1.1.4'
N N 0.0061 0.0033 'International Tables Vol C Tables 4.2.6.8 and 6.1.1.4'
Ni Ni 0.3393 1.1124 'International Tables Vol C Tables 4.2.6.8 and 6.1.1.4'
Dy Dy -0.1892 4.4098 'International Tables Vol C Tables 4.2.6.8 and 6.1.1.4'

loop_
_geom_angle_atom_site_label_1
_geom_angle_atom_site_label_2
_geom_angle_atom_site_label_3
_geom_angle
_geom_angle_site_symmetry_1
_geom_angle_site_symmetry_3
O5 Dy1 O2 85.83(15) 3_676 .
O5 Dy1 O6 73.06(14) 3_676 .
O2 Dy1 O6 69.50(14) . .
O5 Dy1 O3 77.86(15) 3_676 3_676
O2 Dy1 O3 147.48(15) . 3_676
O6 Dy1 O3 78.84(15) . 3_676
O5 Dy1 O8 142.22(17) 3_676 .
O2 Dy1 O8 106.88(17) . .
O6 Dy1 O8 78.39(15) . .
O3 Dy1 O8 72.71(17) 3_676 .
O5 Dy1 O10 74.95(15) 3_676 .
O2 Dy1 O10 128.75(17) . .
O6 Dy1 O10 141.43(15) . .
O3 Dy1 O10 73.82(18) 3_676 .
O8 Dy1 O10 117.42(17) . .
O5 Dy1 O12 123.54(16) 3_676 .
O2 Dy1 O12 137.54(17) . .
O6 Dy1 O12 143.02(17) . .
O3 Dy1 O12 74.00(18) 3_676 .
O8 Dy1 O12 69.93(17) . .
O10 Dy1 O12 50.65(16) . .
O5 Dy1 O7 161.33(17) 3_676 .
O2 Dy1 O7 76.01(17) . .
O6 Dy1 O7 103.84(16) . .
O3 Dy1 O7 120.10(18) 3_676 .
O8 Dy1 O7 50.62(18) . .
O10 Dy1 O7 113.24(17) . .
O12 Dy1 O7 70.19(18) . .
O5 Dy1 O1 98.10(15) 3_676 .
O2 Dy1 O1 63.80(15) . .
O6 Dy1 O1 133.01(15) . .
O3 Dy1 O1 145.85(16) 3_676 .
O8 Dy1 O1 119.54(17) . .
O10 Dy1 O1 72.41(17) . .
O12 Dy1 O1 80.78(18) . .
O7 Dy1 O1 70.17(18) . .
O5 Dy1 N3 164.02(17) 3_676 .
O2 Dy1 N3 91.64(18) . .
O6 Dy1 N3 91.26(16) . .
O3 Dy1 N3 96.42(19) 3_676 .
O8 Dy1 N3 25.27(18) . .
O10 Dy1 N3 118.14(16) . .
O12 Dy1 N3 67.75(17) . .
O7 Dy1 N3 25.35(18) . .
O1 Dy1 N3 94.90(19) . .
O5 Dy1 N4 98.43(16) 3_676 .
O2 Dy1 N4 141.77(17) . .
O6 Dy1 N4 148.08(16) . .
O3 Dy1 N4 69.26(17) 3_676 .
O8 Dy1 N4 92.84(18) . .
O10 Dy1 N4 25.38(17) . .
O12 Dy1 N4 25.58(16) . .
O7 Dy1 N4 93.34(18) . .
O1 Dy1 N4 78.01(17) . .
N3 Dy1 N4 93.32(18) . .
O5 Dy1 Ni1 36.00(10) 3_676 3_676
O2 Dy1 Ni1 73.99(10) . 3_676
O6 Dy1 Ni1 37.09(10) . 3_676
O3 Dy1 Ni1 76.35(11) 3_676 3_676
O8 Dy1 Ni1 112.40(12) . 3_676
O10 Dy1 Ni1 108.80(11) . 3_676
O12 Dy1 Ni1 147.85(13) . 3_676
O7 Dy1 Ni1 137.64(13) . 3_676
O1 Dy1 Ni1 119.74(11) . 3_676
N3 Dy1 Ni1 128.33(13) . 3_676
N4 Dy1 Ni1 128.45(12) . 3_676
N1 Ni1 O2 91.3(2) . .
N1 Ni1 O6 172.2(2) . .
O2 Ni1 O6 80.91(17) . .
N1 Ni1 O5 82.8(2) . .
O2 Ni1 O5 172.17(18) . .
O6 Ni1 O5 105.00(17) . .
N1 Ni1 O6 96.59(19) . 3_676
O2 Ni1 O6 92.69(17) . 3_676
O6 Ni1 O6 84.54(17) . 3_676
O5 Ni1 O6 82.90(16) . 3_676
N1 Ni1 N2 89.2(2) . .
O2 Ni1 N2 92.4(2) . .
O6 Ni1 N2 90.5(2) . .
O5 Ni1 N2 92.6(2) . .
O6 Ni1 N2 172.2(2) 3_676 .
N1 Ni1 Dy1 90.47(15) . 3_676
O2 Ni1 Dy1 135.06(13) . 3_676
O6 Ni1 Dy1 95.52(11) . 3_676
O5 Ni1 Dy1 40.35(11) . 3_676
O6 Ni1 Dy1 42.57(11) 3_676 3_676
N2 Ni1 Dy1 132.48(16) . 3_676
N1 Ni1 Dy1 130.61(16) . .
O2 Ni1 Dy1 39.95(12) . .
O6 Ni1 Dy1 41.58(11) . .
O5 Ni1 Dy1 146.48(12) . .
O6 Ni1 Dy1 93.76(11) 3_676 .
N2 Ni1 Dy1 86.41(15) . .
Dy1 Ni1 Dy1 126.91(2) 3_676 .
O1 C1 H1A 109.5 . .
O1 C1 H1B 109.5 . .
H1A C1 H1B 109.5 . .
O1 C1 H1C 109.5 . .
H1A C1 H1C 109.5 . .
H1B C1 H1C 109.5 . .
C2 O1 C1 115.9(6) . .
C2 O1 Dy1 116.9(4) . .
C1 O1 Dy1 124.7(5) . .
C3 C2 O1 124.5(7) . .
C3 C2 C7 121.8(7) . .
O1 C2 C7 113.6(6) . .
C2 C3 C4 121.1(8) . .
C2 C3 H3 119.5 . .
C4 C3 H3 119.5 . .
C3 C4 C5 118.9(8) . .
C3 C4 H4 120.5 . .
C5 C4 H4 120.5 . .
C4 C5 C6 121.0(8) . .
C4 C5 H5 119.5 . .
C6 C5 H5 119.5 . .
C7 C6 C5 120.1(7) . .
C7 C6 C8 123.8(6) . .
C5 C6 C8 116.1(7) . .
O2 C7 C2 117.9(6) . .
O2 C7 C6 125.0(6) . .
C2 C7 C6 117.1(6) . .
C7 O2 Ni1 126.5(4) . .
C7 O2 Dy1 127.3(4) . .
Ni1 O2 Dy1 105.48(19) . .
N1 C8 C6 127.3(7) . .
N1 C8 H8 116.4 . .
C6 C8 H8 116.4 . .
C8 N1 C9 120.1(6) . .
C8 N1 Ni1 126.0(5) . .
C9 N1 Ni1 113.9(4) . .
N1 C9 C10 109.7(5) . .
N1 C9 C12 106.8(5) . .
C10 C9 C12 112.7(5) . .
N1 C9 C11 111.2(5) . .
C10 C9 C11 108.3(6) . .
C12 C9 C11 108.1(6) . .
O3 C10 C9 112.4(5) . .
O3 C10 H10A 109.1 . .
C9 C10 H10A 109.1 . .
O3 C10 H10B 109.1 . .
C9 C10 H10B 109.1 . .
H10A C10 H10B 107.9 . .
C10 O3 Dy1 133.6(4) . 3_676
C10 O3 H3A 103.4 . .
Dy1 O3 H3A 103.5 3_676 .
O41 C11 O42 89.2(11) . .
O41 C11 C9 112.8(6) . .
O42 C11 C9 113.0(10) . .
O41 C11 H11A 110.0 . .
O42 C11 H11A 121.4 . .
C9 C11 H11A 109.0 . .
O41 C11 H11B 108.4 . .
O42 C11 H11B 20.0 . .
C9 C11 H11B 108.7 . .
H11A C11 H11B 107.7 . .
O41 C11 H11C 20.0 . .
O42 C11 H11C 108.5 . .
C9 C11 H11C 107.9 . .
H11A C11 H11C 94.9 . .
H11B C11 H11C 127.0 . .
O41 C11 H11D 123.4 . .
O42 C11 H11D 108.6 . .
C9 C11 H11D 108.3 . .
H11A C11 H11D 16.8 . .
H11B C11 H11D 92.7 . .
H11C C11 H11D 110.5 . .
C11 O41 H41 109.3 . .
C11 O41 H11C 35.2 . .
H41 O41 H11C 92.3 . .
C11 O42 H11B 33.5 . .
C11 O42 H42 110.0 . .
H11B O42 H42 82.0 . .
O5 C12 C9 112.9(5) . .
O5 C12 H12A 109.0 . .
C9 C12 H12A 109.0 . .
O5 C12 H12B 109.0 . .
C9 C12 H12B 109.0 . .
H12A C12 H12B 107.8 . .
C12 O5 Ni1 104.4(4) . .
C12 O5 Dy1 122.7(4) . 3_676
Ni1 O5 Dy1 103.65(17) . 3_676
C13 N2 Ni1 166.9(6) . .
N2 C13 C14 179.6(12) . .
C13 C14 H14A 109.5 . .
C13 C14 H14B 109.5 . .
H14A C14 H14B 109.5 . .
C13 C14 H14C 109.5 . .
H14A C14 H14C 109.5 . .
H14B C14 H14C 109.5 . .
C15 O6 Ni1 116.2(4) . .
C15 O6 Ni1 115.4(4) . 3_676
Ni1 O6 Ni1 95.46(16) . 3_676
C15 O6 Dy1 122.1(4) . .
Ni1 O6 Dy1 102.99(17) . .
Ni1 O6 Dy1 100.34(16) 3_676 .
O6 C15 H15A 109.5 . .
O6 C15 H15B 109.5 . .
H15A C15 H15B 109.5 . .
O6 C15 H15C 109.5 . .
H15A C15 H15C 109.5 . .
H15B C15 H15C 109.5 . .
N3 O7 Dy1 95.5(4) . .
N3 O8 Dy1 97.9(5) . .
O9 N3 O7 123.0(8) . .
O9 N3 O8 121.1(8) . .
O7 N3 O8 115.9(6) . .
O9 N3 Dy1 177.5(6) . .
O7 N3 Dy1 59.1(4) . .
O8 N3 Dy1 56.8(4) . .
N4 O10 Dy1 97.0(4) . .
N4 O12 Dy1 95.9(4) . .
O11 N4 O10 122.7(7) . .
O11 N4 O12 122.2(7) . .
O10 N4 O12 115.1(6) . .
O11 N4 Dy1 171.1(6) . .
O10 N4 Dy1 57.6(3) . .
O12 N4 Dy1 58.6(3) . .
H131 O131 H132 94.8 . .
H131 O131 H133 110.6 . .
H132 O131 H133 152.3 . .
H131 O131 H134 151.3 . .
H132 O131 H134 99.9 . .
H133 O131 H134 62.5 . .
H133 O132 H134 97.0 . .
H14F O14 H142 108.1 . .

loop_
_geom_bond_atom_site_label_1
_geom_bond_atom_site_label_2
_geom_bond_distance
_geom_bond_site_symmetry_2
Dy1 O5 2.278(4) 3_676
Dy1 O2 2.300(4) .
Dy1 O6 2.351(4) .
Dy1 O3 2.397(5) 3_676
Dy1 O8 2.480(5) .
Dy1 O10 2.503(5) .
Dy1 O12 2.524(5) .
Dy1 O7 2.532(5) .
Dy1 O1 2.566(5) .
Dy1 N3 2.936(7) .
Dy1 N4 2.943(6) .
Dy1 Ni1 3.4195(8) 3_676
Ni1 N1 2.011(5) .
Ni1 O2 2.033(4) .
Ni1 O6 2.054(4) .
Ni1 O5 2.068(4) .
Ni1 O6 2.096(4) 3_676
Ni1 N2 2.129(6) .
Ni1 Dy1 3.4195(8) 3_676
C1 O1 1.442(8) .
C1 H1A 0.9600 .
C1 H1B 0.9600 .
C1 H1C 0.9600 .
O1 C2 1.391(8) .
C2 C3 1.373(10) .
C2 C7 1.402(9) .
C3 C4 1.372(11) .
C3 H3 0.9300 .
C4 C5 1.380(11) .
C4 H4 0.9300 .
C5 C6 1.409(10) .
C5 H5 0.9300 .
C6 C7 1.405(9) .
C6 C8 1.465(10) .
C7 O2 1.319(8) .
C8 N1 1.268(8) .
C8 H8 0.9300 .
N1 C9 1.473(8) .
C9 C10 1.520(9) .
C9 C12 1.535(10) .
C9 C11 1.555(7) .
C10 O3 1.419(7) .
C10 H10A 0.9700 .
C10 H10B 0.9700 .
O3 Dy1 2.397(5) 3_676
O3 H3A 0.9701 .
C11 O41 1.370(9) .
C11 O42 1.41(2) .
C11 H11A 0.9700 .
C11 H11B 0.9699 .
C11 H11C 0.9626 .
C11 H11D 0.9437 .
O41 H41 0.8201 .
O41 H11C 0.5696 .
O42 H11B 0.6010 .
O42 H42 0.8199 .
C12 O5 1.420(7) .
C12 H12A 0.9700 .
C12 H12B 0.9700 .
O5 Dy1 2.278(4) 3_676
N2 C13 1.099(9) .
C13 C14 1.478(11) .
C14 H14A 0.9600 .
C14 H14B 0.9600 .
C14 H14C 0.9600 .
O6 C15 1.430(8) .
O6 Ni1 2.096(4) 3_676
C15 H15A 0.9600 .
C15 H15B 0.9600 .
C15 H15C 0.9600 .
O7 N3 1.263(8) .
O8 N3 1.266(8) .
O9 N3 1.221(8) .
O10 N4 1.271(8) .
O11 N4 1.198(8) .
O12 N4 1.277(8) .
O131 H131 0.8510 .
O131 H132 0.8417 .
O131 H133 1.4126 .
O131 H134 0.7231 .
O132 H133 0.8256 .
O132 H134 0.8502 .
O14 H14F 0.8500 .
O14 H142 0.8505 .

loop_
_geom_torsion_atom_site_label_1
_geom_torsion_atom_site_label_2
_geom_torsion_atom_site_label_3
_geom_torsion_atom_site_label_4
_geom_torsion
_geom_torsion_site_symmetry_1
_geom_torsion_site_symmetry_4
O5 Dy1 Ni1 N1 107.0(2) 3_676 .
O2 Dy1 Ni1 N1 12.3(3) . .
O6 Dy1 Ni1 N1 179.4(3) . .
O3 Dy1 Ni1 N1 179.6(2) 3_676 .
O8 Dy1 Ni1 N1 -109.8(2) . .
O10 Dy1 Ni1 N1 77.3(3) . .
O12 Dy1 Ni1 N1 -76.1(4) . .
O7 Dy1 Ni1 N1 -59.2(2) . .
O1 Dy1 Ni1 N1 10.0(2) . .
N3 Dy1 Ni1 N1 -84.6(3) . .
N4 Dy1 Ni1 N1 15(2) . .
Ni1 Dy1 Ni1 N1 131.1(2) 3_676 .
O5 Dy1 Ni1 O2 94.7(2) 3_676 .
O6 Dy1 Ni1 O2 167.1(2) . .
O3 Dy1 Ni1 O2 167.3(2) 3_676 .
O8 Dy1 Ni1 O2 -122.1(2) . .
O10 Dy1 Ni1 O2 65.0(3) . .
O12 Dy1 Ni1 O2 -88.4(4) . .
O7 Dy1 Ni1 O2 -71.5(2) . .
O1 Dy1 Ni1 O2 -2.3(2) . .
N3 Dy1 Ni1 O2 -96.9(2) . .
N4 Dy1 Ni1 O2 3(2) . .
Ni1 Dy1 Ni1 O2 118.82(19) 3_676 .
O5 Dy1 Ni1 O6 -72.4(2) 3_676 .
O2 Dy1 Ni1 O6 -167.1(2) . .
O3 Dy1 Ni1 O6 0.2(2) 3_676 .
O8 Dy1 Ni1 O6 70.8(2) . .
O10 Dy1 Ni1 O6 -102.1(3) . .
O12 Dy1 Ni1 O6 104.5(4) . .
O7 Dy1 Ni1 O6 121.4(2) . .
O1 Dy1 Ni1 O6 -169.4(2) . .
N3 Dy1 Ni1 O6 96.0(2) . .
N4 Dy1 Ni1 O6 -164(2) . .
Ni1 Dy1 Ni1 O6 -48.30(17) 3_676 .
O5 Dy1 Ni1 O5 -77.8(3) 3_676 .
O2 Dy1 Ni1 O5 -172.5(3) . .
O6 Dy1 Ni1 O5 -5.4(3) . .
O3 Dy1 Ni1 O5 -5.2(2) 3_676 .
O8 Dy1 Ni1 O5 65.4(2) . .
O10 Dy1 Ni1 O5 -107.5(3) . .
O12 Dy1 Ni1 O5 99.1(4) . .
O7 Dy1 Ni1 O5 116.0(3) . .
O1 Dy1 Ni1 O5 -174.8(2) . .
N3 Dy1 Ni1 O5 90.6(3) . .
N4 Dy1 Ni1 O5 -170(2) . .
Ni1 Dy1 Ni1 O5 -53.7(2) 3_676 .
O5 Dy1 Ni1 O6 5.02(16) 3_676 3_676
O2 Dy1 Ni1 O6 -89.7(2) . 3_676
O6 Dy1 Ni1 O6 77.4(2) . 3_676
O3 Dy1 Ni1 O6 77.62(17) 3_676 3_676
O8 Dy1 Ni1 O6 148.23(18) . 3_676
O10 Dy1 Ni1 O6 -24.7(3) . 3_676
O12 Dy1 Ni1 O6 -178.1(3) . 3_676
O7 Dy1 Ni1 O6 -161.21(18) . 3_676
O1 Dy1 Ni1 O6 -92.01(16) . 3_676
N3 Dy1 Ni1 O6 173.4(2) . 3_676
N4 Dy1 Ni1 O6 -87(2) . 3_676
Ni1 Dy1 Ni1 O6 29.12(11) 3_676 3_676
O5 Dy1 Ni1 N2 -167.1(2) 3_676 .
O2 Dy1 Ni1 N2 98.1(3) . .
O6 Dy1 Ni1 N2 -94.8(2) . .
O3 Dy1 Ni1 N2 -94.5(2) 3_676 .
O8 Dy1 Ni1 N2 -23.9(2) . .
O10 Dy1 Ni1 N2 163.1(3) . .
O12 Dy1 Ni1 N2 9.8(4) . .
O7 Dy1 Ni1 N2 26.6(2) . .
O1 Dy1 Ni1 N2 95.8(2) . .
N3 Dy1 Ni1 N2 1.3(2) . .
N4 Dy1 Ni1 N2 101(2) . .
Ni1 Dy1 Ni1 N2 -143.05(17) 3_676 .
O5 Dy1 Ni1 Dy1 -24.09(11) 3_676 3_676
O2 Dy1 Ni1 Dy1 -118.82(19) . 3_676
O6 Dy1 Ni1 Dy1 48.30(16) . 3_676
O3 Dy1 Ni1 Dy1 48.50(12) 3_676 3_676
O8 Dy1 Ni1 Dy1 119.11(13) . 3_676
O10 Dy1 Ni1 Dy1 -53.8(3) . 3_676
O12 Dy1 Ni1 Dy1 152.8(3) . 3_676
O7 Dy1 Ni1 Dy1 169.67(15) . 3_676
O1 Dy1 Ni1 Dy1 -121.13(11) . 3_676
N3 Dy1 Ni1 Dy1 144.32(16) . 3_676
N4 Dy1 Ni1 Dy1 -116(2) . 3_676
Ni1 Dy1 Ni1 Dy1 0.0 3_676 3_676
O5 Dy1 O1 C2 -85.6(4) 3_676 .
O2 Dy1 O1 C2 -4.3(4) . .
O6 Dy1 O1 C2 -11.2(5) . .
O3 Dy1 O1 C2 -165.9(4) 3_676 .
O8 Dy1 O1 C2 91.0(5) . .
O10 Dy1 O1 C2 -156.9(5) . .
O12 Dy1 O1 C2 151.6(5) . .
O7 Dy1 O1 C2 79.4(4) . .
N3 Dy1 O1 C2 85.1(4) . .
N4 Dy1 O1 C2 177.4(5) . .
Ni1 Dy1 O1 C2 -54.9(5) 3_676 .
O5 Dy1 O1 C1 113.2(6) 3_676 .
O2 Dy1 O1 C1 -165.6(6) . .
O6 Dy1 O1 C1 -172.5(5) . .
O3 Dy1 O1 C1 32.9(7) 3_676 .
O8 Dy1 O1 C1 -70.2(6) . .
O10 Dy1 O1 C1 41.9(6) . .
O12 Dy1 O1 C1 -9.7(6) . .
O7 Dy1 O1 C1 -81.8(6) . .
N3 Dy1 O1 C1 -76.1(6) . .
N4 Dy1 O1 C1 16.2(6) . .
Ni1 Dy1 O1 C1 143.9(5) 3_676 .
C1 O1 C2 C3 -14.0(10) . .
Dy1 O1 C2 C3 -176.9(6) . .
C1 O1 C2 C7 165.3(6) . .
Dy1 O1 C2 C7 2.4(7) . .
O1 C2 C3 C4 177.2(7) . .
C7 C2 C3 C4 -2.0(12) . .
C2 C3 C4 C5 0.0(13) . .
C3 C4 C5 C6 1.3(13) . .
C4 C5 C6 C7 -0.7(12) . .
C4 C5 C6 C8 -178.3(7) . .
C3 C2 C7 O2 -177.8(6) . .
O1 C2 C7 O2 2.8(8) . .
C3 C2 C7 C6 2.5(10) . .
O1 C2 C7 C6 -176.8(6) . .
C5 C6 C7 O2 179.2(6) . .
C8 C6 C7 O2 -3.4(11) . .
C5 C6 C7 C2 -1.2(10) . .
C8 C6 C7 C2 176.2(6) . .
C2 C7 O2 Ni1 -177.1(4) . .
C6 C7 O2 Ni1 2.5(9) . .
C2 C7 O2 Dy1 -8.1(8) . .
C6 C7 O2 Dy1 171.5(5) . .
N1 Ni1 O2 C7 0.2(5) . .
O6 Ni1 O2 C7 179.5(5) . .
O5 Ni1 O2 C7 -41.0(14) . .
O6 Ni1 O2 C7 -96.4(5) 3_676 .
N2 Ni1 O2 C7 89.5(5) . .
Dy1 Ni1 O2 C7 -91.8(5) 3_676 .
Dy1 Ni1 O2 C7 170.9(6) . .
N1 Ni1 O2 Dy1 -170.7(2) . .
O6 Ni1 O2 Dy1 8.62(17) . .
O5 Ni1 O2 Dy1 148.1(11) . .
O6 Ni1 O2 Dy1 92.65(18) 3_676 .
N2 Ni1 O2 Dy1 -81.5(2) . .
Dy1 Ni1 O2 Dy1 97.33(19) 3_676 .
O5 Dy1 O2 C7 107.8(5) 3_676 .
O6 Dy1 O2 C7 -178.8(5) . .
O3 Dy1 O2 C7 167.3(4) 3_676 .
O8 Dy1 O2 C7 -108.5(5) . .
O10 Dy1 O2 C7 40.9(5) . .
O12 Dy1 O2 C7 -30.0(6) . .
O7 Dy1 O2 C7 -67.9(5) . .
O1 Dy1 O2 C7 6.6(5) . .
N3 Dy1 O2 C7 -88.0(5) . .
N4 Dy1 O2 C7 9.4(6) . .
Ni1 Dy1 O2 C7 142.4(5) 3_676 .
O5 Dy1 O2 Ni1 -81.40(19) 3_676 .
O6 Dy1 O2 Ni1 -7.93(15) . .
O3 Dy1 O2 Ni1 -21.8(4) 3_676 .
O8 Dy1 O2 Ni1 62.3(2) . .
O10 Dy1 O2 Ni1 -148.30(18) . .
O12 Dy1 O2 Ni1 140.8(2) . .
O7 Dy1 O2 Ni1 102.9(2) . .
O1 Dy1 O2 Ni1 177.5(2) . .
N3 Dy1 O2 Ni1 82.8(2) . .
N4 Dy1 O2 Ni1 -179.7(2) . .
Ni1 Dy1 O2 Ni1 -46.79(14) 3_676 .
C7 C6 C8 N1 0.6(12) . .
C5 C6 C8 N1 178.1(7) . .
C6 C8 N1 C9 -176.7(6) . .
C6 C8 N1 Ni1 2.7(10) . .
O2 Ni1 N1 C8 -2.7(6) . .
O6 Ni1 N1 C8 -7.7(18) . .
O5 Ni1 N1 C8 172.1(6) . .
O6 Ni1 N1 C8 90.2(6) 3_676 .
N2 Ni1 N1 C8 -95.1(6) . .
Dy1 Ni1 N1 C8 132.4(6) 3_676 .
Dy1 Ni1 N1 C8 -10.6(7) . .
O2 Ni1 N1 C9 176.7(4) . .
O6 Ni1 N1 C9 171.7(12) . .
O5 Ni1 N1 C9 -8.5(4) . .
O6 Ni1 N1 C9 -90.4(4) 3_676 .
N2 Ni1 N1 C9 84.3(4) . .
Dy1 Ni1 N1 C9 -48.2(4) 3_676 .
Dy1 Ni1 N1 C9 168.8(3) . .
C8 N1 C9 C10 -72.0(7) . .
Ni1 N1 C9 C10 108.5(5) . .
C8 N1 C9 C12 165.6(6) . .
Ni1 N1 C9 C12 -13.9(6) . .
C8 N1 C9 C11 47.8(9) . .
Ni1 N1 C9 C11 -131.7(5) . .
N1 C9 C10 O3 -62.0(7) . .
C12 C9 C10 O3 56.9(7) . .
C11 C9 C10 O3 176.5(6) . .
C9 C10 O3 Dy1 -34.7(9) . 3_676
N1 C9 C11 O41 166.1(6) . .
C10 C9 C11 O41 -73.2(9) . .
C12 C9 C11 O41 49.1(8) . .
N1 C9 C11 O42 66.7(13) . .
C10 C9 C11 O42 -172.6(12) . .
C12 C9 C11 O42 -50.2(13) . .
N1 C9 C12 O5 42.0(7) . .
C10 C9 C12 O5 -78.5(7) . .
C11 C9 C12 O5 161.8(6) . .
C9 C12 O5 Ni1 -47.8(6) . .
C9 C12 O5 Dy1 69.2(6) . 3_676
N1 Ni1 O5 C12 30.2(4) . .
O2 Ni1 O5 C12 71.8(13) . .
O6 Ni1 O5 C12 -149.8(4) . .
O6 Ni1 O5 C12 127.8(4) 3_676 .
N2 Ni1 O5 C12 -58.6(4) . .
Dy1 Ni1 O5 C12 129.5(4) 3_676 .
Dy1 Ni1 O5 C12 -146.1(3) . .
N1 Ni1 O5 Dy1 -99.3(2) . 3_676
O2 Ni1 O5 Dy1 -57.7(13) . 3_676
O6 Ni1 O5 Dy1 80.70(19) . 3_676
O6 Ni1 O5 Dy1 -1.67(17) 3_676 3_676
N2 Ni1 O5 Dy1 171.9(2) . 3_676
Dy1 Ni1 O5 Dy1 84.4(2) . 3_676
N1 Ni1 N2 C13 -27(3) . .
O2 Ni1 N2 C13 -119(3) . .
O6 Ni1 N2 C13 160(3) . .
O5 Ni1 N2 C13 55(3) . .
O6 Ni1 N2 C13 110(3) 3_676 .
Dy1 Ni1 N2 C13 62(3) 3_676 .
Dy1 Ni1 N2 C13 -158(3) . .
Ni1 N2 C13 C14 -82(100) . .
N1 Ni1 O6 C15 -139.5(13) . .
O2 Ni1 O6 C15 -144.6(5) . .
O5 Ni1 O6 C15 40.7(5) . .
O6 Ni1 O6 C15 121.8(5) 3_676 .
N2 Ni1 O6 C15 -52.2(5) . .
Dy1 Ni1 O6 C15 80.6(4) 3_676 .
Dy1 Ni1 O6 C15 -136.2(5) . .
N1 Ni1 O6 Ni1 98.7(14) . 3_676
O2 Ni1 O6 Ni1 93.62(18) . 3_676
O5 Ni1 O6 Ni1 -81.13(18) . 3_676
O6 Ni1 O6 Ni1 0.0 3_676 3_676
N2 Ni1 O6 Ni1 -174.0(2) . 3_676
Dy1 Ni1 O6 Ni1 -41.19(13) 3_676 3_676
Dy1 Ni1 O6 Ni1 101.95(19) . 3_676
N1 Ni1 O6 Dy1 -3.3(15) . .
O2 Ni1 O6 Dy1 -8.34(16) . .
O5 Ni1 O6 Dy1 176.92(15) . .
O6 Ni1 O6 Dy1 -101.95(19) 3_676 .
N2 Ni1 O6 Dy1 84.1(2) . .
Dy1 Ni1 O6 Dy1 -143.15(11) 3_676 .
O5 Dy1 O6 C15 -127.5(5) 3_676 .
O2 Dy1 O6 C15 140.6(5) . .
O3 Dy1 O6 C15 -47.0(5) 3_676 .
O8 Dy1 O6 C15 27.5(5) . .
O10 Dy1 O6 C15 -92.3(5) . .
O12 Dy1 O6 C15 -3.8(6) . .
O7 Dy1 O6 C15 71.6(5) . .
O1 Dy1 O6 C15 147.2(4) . .
N3 Dy1 O6 C15 49.3(5) . .
N4 Dy1 O6 C15 -49.0(6) . .
Ni1 Dy1 O6 C15 -129.0(5) 3_676 .
O5 Dy1 O6 Ni1 99.63(18) 3_676 .
O2 Dy1 O6 Ni1 7.76(15) . .
O3 Dy1 O6 Ni1 -179.81(19) 3_676 .
O8 Dy1 O6 Ni1 -105.4(2) . .
O10 Dy1 O6 Ni1 134.8(2) . .
O12 Dy1 O6 Ni1 -136.6(2) . .
O7 Dy1 O6 Ni1 -61.3(2) . .
O1 Dy1 O6 Ni1 14.4(3) . .
N3 Dy1 O6 Ni1 -83.5(2) . .
N4 Dy1 O6 Ni1 178.1(3) . .
Ni1 Dy1 O6 Ni1 98.1(2) 3_676 .
O5 Dy1 O6 Ni1 1.51(15) 3_676 3_676
O2 Dy1 O6 Ni1 -90.36(18) . 3_676
O3 Dy1 O6 Ni1 82.06(17) 3_676 3_676
O8 Dy1 O6 Ni1 156.5(2) . 3_676
O10 Dy1 O6 Ni1 36.7(3) . 3_676
O12 Dy1 O6 Ni1 125.3(2) . 3_676
O7 Dy1 O6 Ni1 -159.39(18) . 3_676
O1 Dy1 O6 Ni1 -83.7(2) . 3_676
N3 Dy1 O6 Ni1 178.4(2) . 3_676
N4 Dy1 O6 Ni1 80.0(3) . 3_676
O5 Dy1 O7 N3 -140.1(5) 3_676 .
O2 Dy1 O7 N3 -126.5(4) . .
O6 Dy1 O7 N3 -62.2(4) . .
O3 Dy1 O7 N3 22.8(5) 3_676 .
O8 Dy1 O7 N3 -0.2(4) . .
O10 Dy1 O7 N3 107.0(4) . .
O12 Dy1 O7 N3 79.6(4) . .
O1 Dy1 O7 N3 166.7(5) . .
N4 Dy1 O7 N3 90.7(4) . .
Ni1 Dy1 O7 N3 -80.5(4) 3_676 .
O5 Dy1 O8 N3 160.6(3) 3_676 .
O2 Dy1 O8 N3 55.1(4) . .
O6 Dy1 O8 N3 119.2(4) . .
O3 Dy1 O8 N3 -159.0(4) 3_676 .
O10 Dy1 O8 N3 -98.4(4) . .
O12 Dy1 O8 N3 -80.2(4) . .
O7 Dy1 O8 N3 0.2(4) . .
O1 Dy1 O8 N3 -14.0(5) . .
N4 Dy1 O8 N3 -91.8(4) . .
Ni1 Dy1 O8 N3 134.3(4) 3_676 .
Dy1 O7 N3 O9 178.5(6) . .
Dy1 O7 N3 O8 0.4(6) . .
Dy1 O8 N3 O9 -178.5(6) . .
Dy1 O8 N3 O7 -0.4(7) . .
O5 Dy1 N3 O9 -17(14) 3_676 .
O2 Dy1 N3 O9 -98(14) . .
O6 Dy1 N3 O9 -28(14) . .
O3 Dy1 N3 O9 51(14) 3_676 .
O8 Dy1 N3 O9 31(14) . .
O10 Dy1 N3 O9 126(14) . .
O12 Dy1 N3 O9 120(14) . .
O7 Dy1 N3 O9 -149(14) . .
O1 Dy1 N3 O9 -162(14) . .
N4 Dy1 N3 O9 120(14) . .
Ni1 Dy1 N3 O9 -27(14) 3_676 .
O5 Dy1 N3 O7 131.8(6) 3_676 .
O2 Dy1 N3 O7 51.3(4) . .
O6 Dy1 N3 O7 120.8(4) . .
O3 Dy1 N3 O7 -160.3(4) 3_676 .
O8 Dy1 N3 O7 179.6(7) . .
O10 Dy1 N3 O7 -85.2(4) . .
O12 Dy1 N3 O7 -90.5(4) . .
O1 Dy1 N3 O7 -12.5(4) . .
N4 Dy1 N3 O7 -90.8(4) . .
Ni1 Dy1 N3 O7 122.1(4) 3_676 .
O5 Dy1 N3 O8 -47.8(8) 3_676 .
O2 Dy1 N3 O8 -128.3(4) . .
O6 Dy1 N3 O8 -58.8(4) . .
O3 Dy1 N3 O8 20.1(4) 3_676 .
O10 Dy1 N3 O8 95.2(4) . .
O12 Dy1 N3 O8 89.9(4) . .
O7 Dy1 N3 O8 -179.6(7) . .
O1 Dy1 N3 O8 167.8(4) . .
N4 Dy1 N3 O8 89.6(4) . .
Ni1 Dy1 N3 O8 -57.5(4) 3_676 .
O5 Dy1 O10 N4 157.0(5) 3_676 .
O2 Dy1 O10 N4 -131.2(4) . .
O6 Dy1 O10 N4 122.2(4) . .
O3 Dy1 O10 N4 75.6(4) 3_676 .
O8 Dy1 O10 N4 15.5(5) . .
O12 Dy1 O10 N4 -6.8(4) . .
O7 Dy1 O10 N4 -40.7(5) . .
O1 Dy1 O10 N4 -99.2(4) . .
N3 Dy1 O10 N4 -13.1(5) . .
Ni1 Dy1 O10 N4 144.6(4) 3_676 .
O5 Dy1 O12 N4 -12.2(5) 3_676 .
O2 Dy1 O12 N4 114.3(4) . .
O6 Dy1 O12 N4 -119.6(4) . .
O3 Dy1 O12 N4 -75.3(4) 3_676 .
O8 Dy1 O12 N4 -152.3(5) . .
O10 Dy1 O12 N4 6.7(4) . .
O7 Dy1 O12 N4 153.6(5) . .
O1 Dy1 O12 N4 81.5(4) . .
N3 Dy1 O12 N4 -179.3(5) . .
Ni1 Dy1 O12 N4 -51.9(6) 3_676 .
Dy1 O10 N4 O11 -169.4(7) . .
Dy1 O10 N4 O12 11.4(7) . .
Dy1 O12 N4 O11 169.6(7) . .
Dy1 O12 N4 O10 -11.3(7) . .
O5 Dy1 N4 O11 72(4) 3_676 .
O2 Dy1 N4 O11 166(4) . .
O6 Dy1 N4 O11 1(4) . .
O3 Dy1 N4 O11 -1(4) 3_676 .
O8 Dy1 N4 O11 -71(4) . .
O10 Dy1 N4 O11 95(4) . .
O12 Dy1 N4 O11 -97(4) . .
O7 Dy1 N4 O11 -122(4) . .
O1 Dy1 N4 O11 169(4) . .
N3 Dy1 N4 O11 -97(4) . .
Ni1 Dy1 N4 O11 50(4) 3_676 .
O5 Dy1 N4 O10 -22.4(4) 3_676 .
O2 Dy1 N4 O10 71.6(5) . .
O6 Dy1 N4 O10 -93.8(5) . .
O3 Dy1 N4 O10 -95.9(4) 3_676 .
O8 Dy1 N4 O10 -166.2(4) . .
O12 Dy1 N4 O10 167.8(7) . .
O7 Dy1 N4 O10 143.1(4) . .
O1 Dy1 N4 O10 74.2(4) . .
N3 Dy1 N4 O10 168.5(4) . .
Ni1 Dy1 N4 O10 -44.5(5) 3_676 .
O5 Dy1 N4 O12 169.8(4) 3_676 .
O2 Dy1 N4 O12 -96.3(5) . .
O6 Dy1 N4 O12 98.4(5) . .
O3 Dy1 N4 O12 96.2(5) 3_676 .
O8 Dy1 N4 O12 25.9(5) . .
O10 Dy1 N4 O12 -167.8(7) . .
O7 Dy1 N4 O12 -24.8(5) . .
O1 Dy1 N4 O12 -93.7(5) . .
N3 Dy1 N4 O12 0.6(5) . .
Ni1 Dy1 N4 O12 147.7(4) 3_676 .
